data_7002458
loop_
_publ_author_name
'Howard, Ruth H.'
'Alonso-Moreno, Carlos'
'Broomfield, Lewis M.'
'Hughes, David L.'
'Wright, Joseph A.'
'Bochmann, Manfred'

_publ_section_title
;
 Synthesis and structures of complexes with axially chiral
 isoquinolinyl-naphtholate ligands
;
_journal_issue 40
_journal_name_full 'Dalton Transactions'
_journal_page_first 8667
_journal_page_last 8682
_journal_paper_doi 10.1039/b907982c
_journal_year 2009
_chemical_formula_moiety 'C62 H72 Li2 N2 O4, C4 H8 O'
_chemical_formula_structural '[Li2{L(H)}2(THF)2].THF'
_chemical_formula_sum 'C66 H80 Li2 N2 O5'
_chemical_formula_weight 995.20
_space_group_IT_number 14
_symmetry_cell_setting monoclinic
_symmetry_Int_Tables_number 14
_symmetry_space_group_name_Hall '-P 2yn'
_symmetry_space_group_name_H-M 'P 1 21/n 1'
_atom_sites_solution_hydrogens geom
_atom_sites_solution_primary direct
_atom_sites_solution_secondary difmap
_cell_angle_alpha 90.00
_cell_angle_beta 94.995(4)
_cell_angle_gamma 90.00
_cell_formula_units_Z 4
_cell_length_a 16.524(6)
_cell_length_b 10.431(4)
_cell_length_c 37.439(13)
_cell_measurement_reflns_used 897
_cell_measurement_temperature 120(2)
_cell_measurement_theta_max 29.26
_cell_measurement_theta_min 4.60
_cell_volume 6429(4)
_computing_cell_refinement 'Bruker SAINT'
_computing_data_collection 'Bruker APEX2'
_computing_data_reduction 'Bruker SAINT'
_computing_molecular_graphics 'ORTEP-3 (Farrugia, 1997)'
_computing_publication_material
;
SHELXL-97 (Sheldrick, 2008), PLATON (Spek, 2003), WinGX (Farrugia, 1999)
and enCIFer (Allen <i>et al.</i>, 2004)
;
_computing_structure_refinement 'SHELXL-97 (Sheldrick, 2008)'
_computing_structure_solution 'SIR-92 (Altomare et al., 1993)'
_diffrn_ambient_temperature 120(2)
_diffrn_measured_fraction_theta_full 0.970
_diffrn_measured_fraction_theta_max 0.970
_diffrn_measurement_device_type 'Bruker SMART APEX2 CCD diffractometer'
_diffrn_measurement_method 'fine-slice \w scans'
_diffrn_radiation_monochromator 'silicon 111'
_diffrn_radiation_source 'Daresbury SRS station 16.2smx'
_diffrn_radiation_type synchrotron
_diffrn_radiation_wavelength 0.7977
_diffrn_reflns_av_R_equivalents 0.0804
_diffrn_reflns_av_sigmaI/netI 0.1082
_diffrn_reflns_limit_h_max 19
_diffrn_reflns_limit_h_min -19
_diffrn_reflns_limit_k_max 11
_diffrn_reflns_limit_k_min -12
_diffrn_reflns_limit_l_max 43
_diffrn_reflns_limit_l_min -44
_diffrn_reflns_number 31733
_diffrn_reflns_theta_full 28.38
_diffrn_reflns_theta_max 28.38
_diffrn_reflns_theta_min 4.60
_diffrn_standards_number 0
_exptl_absorpt_coefficient_mu 0.063
_exptl_absorpt_correction_T_max 0.9962
_exptl_absorpt_correction_T_min 0.518
_exptl_absorpt_correction_type multi-scan
_exptl_absorpt_process_details 'Bruker SADABS'
_exptl_crystal_colour yellow
_exptl_crystal_density_diffrn 1.028
_exptl_crystal_density_method 'not measured'
_exptl_crystal_description plate
_exptl_crystal_F_000 2144
_exptl_crystal_size_max 0.18
_exptl_crystal_size_mid 0.16
_exptl_crystal_size_min 0.06
_platon_squeeze_details
;
;
_refine_diff_density_max 0.339
_refine_diff_density_min -0.287
_refine_diff_density_rms 0.060
_refine_ls_extinction_coef 0.0073(10)
_refine_ls_extinction_expression Fc^*^=kFc[1+0.001xFc^2^\l^3^/sin(2\q)]^-1/4^
_refine_ls_extinction_method SHELXL
_refine_ls_goodness_of_fit_ref 0.929
_refine_ls_hydrogen_treatment constr
_refine_ls_matrix_type full
_refine_ls_number_parameters 706
_refine_ls_number_reflns 11065
_refine_ls_number_restraints 8
_refine_ls_restrained_S_all 0.929
_refine_ls_R_factor_all 0.1354
_refine_ls_R_factor_gt 0.0772
_refine_ls_shift/su_max 0.001
_refine_ls_shift/su_mean 0.000
_refine_ls_structure_factor_coef Fsqd
_refine_ls_weighting_details 'calc w=1/[\s^2^(Fo^2^)+(0.1277P)^2^] where P=(Fo^2^+2Fc^2^)/3'
_refine_ls_weighting_scheme calc
_refine_ls_wR_factor_gt 0.1969
_refine_ls_wR_factor_ref 0.2263
_reflns_number_gt 5747
_reflns_number_total 11065
_reflns_threshold_expression >2\s(I)
_cod_data_source_file b907982c.txt
_cod_data_source_block 9
_cod_original_sg_symbol_H-M 'P 21/n'
_cod_database_code 7002458

loop_
_symmetry_equiv_pos_as_xyz
'x, y, z'
'-x+1/2, y+1/2, -z+1/2'
'-x, -y, -z'
'x-1/2, -y-1/2, z-1/2'

loop_
_atom_site_label
_atom_site_type_symbol
_atom_site_fract_x
_atom_site_fract_y
_atom_site_fract_z
_atom_site_U_iso_or_equiv
_atom_site_adp_type
_atom_site_occupancy
_atom_site_symmetry_multiplicity
_atom_site_calc_flag
_atom_site_refinement_flags
_atom_site_disorder_assembly
_atom_site_disorder_group
Li1 Li 0.5696(3) 0.3879(5) 0.18137(14) 0.0437(13) Uani 1 1 d . . .
Li2 Li 0.4797(3) 0.1923(6) 0.17393(15) 0.0496(14) Uani 1 1 d . A .
N1 N 0.53776(16) 0.5358(3) 0.14849(7) 0.0432(7) Uani 1 1 d . . .
O1 O 0.56004(12) 0.2548(2) 0.14599(5) 0.0411(5) Uani 1 1 d . . .
C1 C 0.60096(17) 0.4093(3) 0.10459(8) 0.0357(7) Uani 1 1 d . . .
C2 C 0.60539(17) 0.2852(3) 0.11959(8) 0.0381(8) Uani 1 1 d . . .
C3 C 0.66081(18) 0.1920(3) 0.10621(8) 0.0402(8) Uani 1 1 d . . .
C4 C 0.71300(18) 0.2333(3) 0.08204(9) 0.0447(8) Uani 1 1 d . . .
H4 H 0.7495 0.1727 0.0734 0.054 Uiso 1 1 calc R . .
C5 C 0.71559(18) 0.3620(3) 0.06915(8) 0.0427(8) Uani 1 1 d . . .
C6 C 0.77353(18) 0.4024(4) 0.04575(9) 0.0486(9) Uani 1 1 d . . .
H6 H 0.8106 0.3411 0.0379 0.058 Uiso 1 1 calc R . .
C7 C 0.77827(19) 0.5276(4) 0.03393(9) 0.0518(9) Uani 1 1 d . . .
C8 C 0.7227(2) 0.6159(4) 0.04637(9) 0.0515(9) Uani 1 1 d . . .
H8 H 0.7258 0.7031 0.0394 0.062 Uiso 1 1 calc R . .
C9 C 0.66397(19) 0.5801(3) 0.06833(8) 0.0446(8) Uani 1 1 d . . .
H9 H 0.6268 0.6425 0.0755 0.053 Uiso 1 1 calc R . .
C10 C 0.65803(18) 0.4512(3) 0.08050(8) 0.0403(8) Uani 1 1 d . . .
C11 C 0.53653(18) 0.5000(3) 0.11423(8) 0.0367(7) Uani 1 1 d . . .
C12 C 0.4804(2) 0.6222(3) 0.15795(9) 0.0514(9) Uani 1 1 d . . .
H12 H 0.4806 0.6450 0.1825 0.062 Uiso 1 1 calc R . .
C13 C 0.4237(2) 0.6766(3) 0.13439(9) 0.0523(9) Uani 1 1 d . . .
H13 H 0.3875 0.7394 0.1422 0.063 Uiso 1 1 calc R . .
C14 C 0.4188(2) 0.6391(3) 0.09819(9) 0.0461(8) Uani 1 1 d . . .
C15 C 0.3585(2) 0.6862(4) 0.07229(10) 0.0552(10) Uani 1 1 d . . .
H15 H 0.3212 0.7493 0.0790 0.066 Uiso 1 1 calc R . .
C16 C 0.3533(2) 0.6422(4) 0.03812(10) 0.0629(11) Uani 1 1 d . . .
H16 H 0.3130 0.6756 0.0210 0.075 Uiso 1 1 calc R . .
C17 C 0.4076(2) 0.5466(4) 0.02777(10) 0.0550(10) Uani 1 1 d . . .
H17 H 0.4026 0.5144 0.0039 0.066 Uiso 1 1 calc R . .
C18 C 0.46724(18) 0.5009(3) 0.05210(8) 0.0429(8) Uani 1 1 d . . .
H18 H 0.5037 0.4374 0.0449 0.051 Uiso 1 1 calc R . .
C19 C 0.47561(18) 0.5459(3) 0.08753(8) 0.0379(8) Uani 1 1 d . . .
C30 C 0.66051(19) 0.0511(3) 0.11921(9) 0.0490(9) Uani 1 1 d . . .
C31 C 0.5769(2) -0.0094(3) 0.10973(10) 0.0537(9) Uani 1 1 d . . .
H31A H 0.5773 -0.0981 0.1183 0.080 Uiso 1 1 calc R . .
H31B H 0.5645 -0.0083 0.0837 0.080 Uiso 1 1 calc R . .
H31C H 0.5356 0.0396 0.1211 0.080 Uiso 1 1 calc R . .
C32 C 0.6823(2) 0.0450(4) 0.16002(10) 0.0564(10) Uani 1 1 d . . .
H32A H 0.6397 0.0874 0.1724 0.085 Uiso 1 1 calc R . .
H32B H 0.7343 0.0885 0.1660 0.085 Uiso 1 1 calc R . .
H32C H 0.6868 -0.0448 0.1676 0.085 Uiso 1 1 calc R . .
C33 C 0.7234(2) -0.0311(4) 0.10152(12) 0.0684(11) Uani 1 1 d . . .
H33A H 0.7219 -0.1192 0.1106 0.103 Uiso 1 1 calc R . .
H33B H 0.7778 0.0048 0.1073 0.103 Uiso 1 1 calc R . .
H33C H 0.7106 -0.0313 0.0755 0.103 Uiso 1 1 calc R . .
C70 C 0.8416(2) 0.5735(4) 0.00894(11) 0.0677(12) Uani 1 1 d . . .
C71 C 0.8005(2) 0.6484(5) -0.02217(12) 0.0833(14) Uani 1 1 d . . .
H71A H 0.7621 0.5926 -0.0362 0.125 Uiso 1 1 calc R . .
H71B H 0.8415 0.6797 -0.0374 0.125 Uiso 1 1 calc R . .
H71C H 0.7712 0.7214 -0.0130 0.125 Uiso 1 1 calc R . .
C72 C 0.9036(2) 0.6607(5) 0.03111(12) 0.0860(14) Uani 1 1 d . . .
H72A H 0.9446 0.6912 0.0157 0.129 Uiso 1 1 calc R . .
H72B H 0.9301 0.6116 0.0512 0.129 Uiso 1 1 calc R . .
H72C H 0.8751 0.7342 0.0404 0.129 Uiso 1 1 calc R . .
C73 C 0.8874(2) 0.4596(5) -0.00674(12) 0.0827(14) Uani 1 1 d . . .
H73A H 0.8483 0.4033 -0.0203 0.124 Uiso 1 1 calc R . .
H73B H 0.9162 0.4111 0.0129 0.124 Uiso 1 1 calc R . .
H73C H 0.9265 0.4923 -0.0227 0.124 Uiso 1 1 calc R . .
N11 N 0.65165(14) 0.3867(3) 0.22460(7) 0.0420(7) Uani 1 1 d . . .
O11 O 0.48209(11) 0.3282(2) 0.20704(5) 0.0391(5) Uani 1 1 d . . .
C101 C 0.53856(16) 0.4360(3) 0.25920(8) 0.0330(7) Uani 1 1 d . . .
C102 C 0.47214(17) 0.4015(3) 0.23484(8) 0.0348(7) Uani 1 1 d . . .
C103 C 0.39154(17) 0.4495(3) 0.24125(9) 0.0415(8) Uani 1 1 d . . .
C104 C 0.38464(18) 0.5361(3) 0.26787(9) 0.0441(8) Uani 1 1 d . . .
H104 H 0.3323 0.5692 0.2712 0.053 Uiso 1 1 calc R . .
C105 C 0.45217(17) 0.5802(3) 0.29128(8) 0.0376(8) Uani 1 1 d . . .
C106 C 0.44199(18) 0.6704(3) 0.31877(9) 0.0431(8) Uani 1 1 d . . .
H106 H 0.3890 0.7026 0.3214 0.052 Uiso 1 1 calc R . .
C107 C 0.50606(17) 0.7139(3) 0.34206(8) 0.0382(8) Uani 1 1 d . . .
C108 C 0.58401(18) 0.6640(3) 0.33643(8) 0.0389(8) Uani 1 1 d . . .
H108 H 0.6298 0.6930 0.3514 0.047 Uiso 1 1 calc R . .
C109 C 0.59567(17) 0.5759(3) 0.31034(8) 0.0357(7) Uani 1 1 d . . .
H109 H 0.6490 0.5453 0.3078 0.043 Uiso 1 1 calc R . .
C110 C 0.52992(16) 0.5287(3) 0.28685(8) 0.0336(7) Uani 1 1 d . . .
C111 C 0.61949(17) 0.3738(3) 0.25575(8) 0.0352(7) Uani 1 1 d . . .
C112 C 0.72506(19) 0.3320(4) 0.22027(10) 0.0550(10) Uani 1 1 d . . .
H112 H 0.7472 0.3424 0.1979 0.066 Uiso 1 1 calc R . .
C113 C 0.7683(2) 0.2636(4) 0.24607(10) 0.0591(11) Uani 1 1 d . . .
H113 H 0.8199 0.2295 0.2419 0.071 Uiso 1 1 calc R . .
C114 C 0.73588(19) 0.2434(3) 0.27932(9) 0.0494(9) Uani 1 1 d . . .
C115 C 0.7764(2) 0.1704(4) 0.30732(11) 0.0635(11) Uani 1 1 d . . .
H115 H 0.8287 0.1361 0.3043 0.076 Uiso 1 1 calc R . .
C116 C 0.7422(3) 0.1488(4) 0.33803(12) 0.0666(12) Uani 1 1 d . . .
H116 H 0.7700 0.0981 0.3563 0.080 Uiso 1 1 calc R . .
C117 C 0.6653(2) 0.2009(3) 0.34336(9) 0.0563(10) Uani 1 1 d . . .
H117 H 0.6415 0.1847 0.3651 0.068 Uiso 1 1 calc R . .
C118 C 0.6250(2) 0.2747(3) 0.31727(8) 0.0426(8) Uani 1 1 d . . .
H118 H 0.5734 0.3098 0.3211 0.051 Uiso 1 1 calc R . .
C119 C 0.65943(18) 0.2992(3) 0.28458(8) 0.0387(8) Uani 1 1 d . . .
C130 C 0.31576(18) 0.3975(4) 0.21824(10) 0.0531(10) Uani 1 1 d . . .
C131 C 0.3173(2) 0.4329(4) 0.17871(10) 0.0615(11) Uani 1 1 d . . .
H13A H 0.2717 0.3914 0.1647 0.092 Uiso 1 1 calc R . .
H13B H 0.3685 0.4040 0.1700 0.092 Uiso 1 1 calc R . .
H13C H 0.3126 0.5261 0.1760 0.092 Uiso 1 1 calc R . .
C132 C 0.3136(2) 0.2501(4) 0.22287(11) 0.0636(11) Uani 1 1 d . . .
H13D H 0.2665 0.2151 0.2084 0.095 Uiso 1 1 calc R . .
H13E H 0.3095 0.2292 0.2482 0.095 Uiso 1 1 calc R . .
H13F H 0.3635 0.2127 0.2150 0.095 Uiso 1 1 calc R . .
C133 C 0.2367(2) 0.4507(5) 0.23131(13) 0.0840(15) Uani 1 1 d . . .
H13G H 0.2368 0.5445 0.2297 0.126 Uiso 1 1 calc R . .
H13H H 0.2327 0.4249 0.2563 0.126 Uiso 1 1 calc R . .
H13I H 0.1901 0.4167 0.2163 0.126 Uiso 1 1 calc R . .
C170 C 0.49689(19) 0.8061(3) 0.37296(9) 0.0476(9) Uani 1 1 d . . .
C171 C 0.4107(2) 0.8601(4) 0.37301(11) 0.0666(11) Uani 1 1 d . . .
H17A H 0.3952 0.9016 0.3499 0.100 Uiso 1 1 calc R . .
H17B H 0.4091 0.9231 0.3923 0.100 Uiso 1 1 calc R . .
H17C H 0.3727 0.7903 0.3768 0.100 Uiso 1 1 calc R . .
C172 C 0.5176(3) 0.7349(4) 0.40870(9) 0.0681(11) Uani 1 1 d . . .
H17D H 0.4795 0.6637 0.4106 0.102 Uiso 1 1 calc R . .
H17E H 0.5133 0.7943 0.4287 0.102 Uiso 1 1 calc R . .
H17F H 0.5731 0.7013 0.4095 0.102 Uiso 1 1 calc R . .
C173 C 0.5557(2) 0.9207(4) 0.37088(10) 0.0624(11) Uani 1 1 d . . .
H17G H 0.6118 0.8895 0.3730 0.094 Uiso 1 1 calc R . .
H17H H 0.5480 0.9807 0.3904 0.094 Uiso 1 1 calc R . .
H17I H 0.5444 0.9645 0.3478 0.094 Uiso 1 1 calc R . .
O211 O 0.38949(14) 0.1506(3) 0.13812(6) 0.0613(7) Uani 1 1 d . . .
C201 C 0.3862(2) 0.2092(4) 0.10324(10) 0.0674(11) Uani 0.388(7) 1 d PD A 1
H20A H 0.4228 0.1657 0.0875 0.081 Uiso 0.388(7) 1 calc PR A 1
H20B H 0.4000 0.3015 0.1048 0.081 Uiso 0.388(7) 1 calc PR A 1
C202 C 0.3008(8) 0.1892(14) 0.0908(3) 0.080(2) Uani 0.388(7) 1 d PD A 1
H20C H 0.2899 0.2043 0.0647 0.096 Uiso 0.388(7) 1 calc PR A 1
H20D H 0.2638 0.2421 0.1041 0.096 Uiso 0.388(7) 1 calc PR A 1
C203 C 0.2968(13) 0.046(2) 0.1005(6) 0.120(4) Uani 0.388(7) 1 d PD A 1
H20E H 0.2409 0.0110 0.0971 0.144 Uiso 0.388(7) 1 calc PR A 1
H20F H 0.3338 -0.0074 0.0873 0.144 Uiso 0.388(7) 1 calc PR A 1
C204 C 0.3250(3) 0.0594(5) 0.13780(12) 0.0927(16) Uani 0.388(7) 1 d PD A 1
H20G H 0.2809 0.0912 0.1518 0.111 Uiso 0.388(7) 1 calc PR A 1
H20H H 0.3449 -0.0235 0.1480 0.111 Uiso 0.388(7) 1 calc PR A 1
C205 C 0.3862(2) 0.2092(4) 0.10324(10) 0.0674(11) Uani 0.612(7) 1 d PD A 2
H20I H 0.4417 0.2253 0.0963 0.081 Uiso 0.612(7) 1 calc PR A 2
H20J H 0.3568 0.2919 0.1033 0.081 Uiso 0.612(7) 1 calc PR A 2
C206 C 0.3414(5) 0.1154(9) 0.0772(2) 0.080(2) Uani 0.612(7) 1 d PD A 2
H20K H 0.3752 0.0404 0.0719 0.096 Uiso 0.612(7) 1 calc PR A 2
H20L H 0.3199 0.1570 0.0546 0.096 Uiso 0.612(7) 1 calc PR A 2
C207 C 0.2688(7) 0.0786(14) 0.1034(4) 0.120(4) Uani 0.612(7) 1 d PD A 2
H20M H 0.2298 0.1496 0.1055 0.144 Uiso 0.612(7) 1 calc PR A 2
H20N H 0.2394 -0.0008 0.0957 0.144 Uiso 0.612(7) 1 calc PR A 2
C208 C 0.3250(3) 0.0594(5) 0.13780(12) 0.0927(16) Uani 0.612(7) 1 d PD A 2
H20O H 0.2941 0.0719 0.1591 0.111 Uiso 0.612(7) 1 calc PR A 2
H20P H 0.3473 -0.0287 0.1386 0.111 Uiso 0.612(7) 1 calc PR A 2
O221 O 0.49211(18) 0.0454(2) 0.20804(6) 0.0715(8) Uani 1 1 d . . .
C301 C 0.5289(3) 0.0642(4) 0.24393(10) 0.0843(14) Uani 0.657(8) 1 d PD A 1
H30A H 0.5051 0.1396 0.2552 0.101 Uiso 0.657(8) 1 calc PR A 1
H30B H 0.5882 0.0770 0.2439 0.101 Uiso 0.657(8) 1 calc PR A 1
C302 C 0.5105(5) -0.0568(7) 0.26333(17) 0.0536(16) Uani 0.657(8) 1 d PD A 1
H30C H 0.4630 -0.0447 0.2774 0.064 Uiso 0.657(8) 1 calc PR A 1
H30D H 0.5576 -0.0831 0.2798 0.064 Uiso 0.657(8) 1 calc PR A 1
C303 C 0.4924(7) -0.1566(7) 0.2341(2) 0.070(2) Uani 0.657(8) 1 d PD A 1
H30E H 0.5346 -0.2242 0.2358 0.084 Uiso 0.657(8) 1 calc PR A 1
H30F H 0.4389 -0.1970 0.2364 0.084 Uiso 0.657(8) 1 calc PR A 1
C304 C 0.4922(10) -0.0878(18) 0.1997(2) 0.094(4) Uani 0.657(8) 1 d PD A 1
H30G H 0.5410 -0.1103 0.1875 0.112 Uiso 0.657(8) 1 calc PR A 1
H30H H 0.4433 -0.1105 0.1838 0.112 Uiso 0.657(8) 1 calc PR A 1
C305 C 0.5289(3) 0.0642(4) 0.24393(10) 0.0843(14) Uani 0.343(8) 1 d PD A 2
H30I H 0.5759 0.1228 0.2433 0.101 Uiso 0.343(8) 1 calc PR A 2
H30J H 0.4890 0.1051 0.2586 0.101 Uiso 0.343(8) 1 calc PR A 2
C306 C 0.5542(10) -0.0481(15) 0.2594(4) 0.0536(16) Uani 0.343(8) 1 d PD A 2
H30K H 0.5221 -0.0704 0.2797 0.064 Uiso 0.343(8) 1 calc PR A 2
H30L H 0.6125 -0.0448 0.2680 0.064 Uiso 0.343(8) 1 calc PR A 2
C307 C 0.5388(12) -0.1424(16) 0.2286(5) 0.070(2) Uani 0.343(8) 1 d PD A 2
H30M H 0.5862 -0.1486 0.2142 0.084 Uiso 0.343(8) 1 calc PR A 2
H30N H 0.5254 -0.2288 0.2373 0.084 Uiso 0.343(8) 1 calc PR A 2
C308 C 0.473(2) -0.087(4) 0.2094(6) 0.094(4) Uani 0.343(8) 1 d PD A 2
H30O H 0.4229 -0.1005 0.2214 0.112 Uiso 0.343(8) 1 calc PR A 2
H30P H 0.4655 -0.1233 0.1849 0.112 Uiso 0.343(8) 1 calc PR A 2
O41 O 0.2133(3) 0.7878(4) 0.13329(14) 0.1325(16) Uani 1 1 d . . .
C401 C 0.1474(6) 0.7390(10) 0.1127(2) 0.216(6) Uani 1 1 d . . .
H40A H 0.1524 0.6450 0.1100 0.259 Uiso 1 1 calc R . .
H40B H 0.1426 0.7787 0.0886 0.259 Uiso 1 1 calc R . .
C402 C 0.0719(4) 0.7735(9) 0.13351(18) 0.169(4) Uani 1 1 d . . .
H40C H 0.0546 0.8636 0.1295 0.203 Uiso 1 1 calc R . .
H40D H 0.0254 0.7155 0.1271 0.203 Uiso 1 1 calc R . .
C403 C 0.1072(3) 0.7523(5) 0.17014(15) 0.0978(16) Uani 1 1 d . . .
H40E H 0.1080 0.6602 0.1765 0.117 Uiso 1 1 calc R . .
H40F H 0.0780 0.8009 0.1877 0.117 Uiso 1 1 calc R . .
C404 C 0.1930(3) 0.8046(6) 0.16749(15) 0.118(2) Uani 1 1 d . . .
H40G H 0.1948 0.8969 0.1737 0.141 Uiso 1 1 calc R . .
H40H H 0.2320 0.7586 0.1845 0.141 Uiso 1 1 calc R . .

loop_
_atom_site_aniso_label
_atom_site_aniso_U_11
_atom_site_aniso_U_22
_atom_site_aniso_U_33
_atom_site_aniso_U_23
_atom_site_aniso_U_13
_atom_site_aniso_U_12
Li1 0.050(3) 0.040(3) 0.039(3) 0.001(3) -0.006(2) -0.006(2)
Li2 0.052(3) 0.046(4) 0.051(3) -0.006(3) 0.000(3) -0.009(3)
N1 0.0592(17) 0.0328(16) 0.0373(16) -0.0031(13) 0.0015(13) -0.0031(13)
O1 0.0451(12) 0.0409(13) 0.0368(12) 0.0017(10) 0.0010(10) -0.0005(10)
C1 0.0357(16) 0.0364(19) 0.0342(17) -0.0033(14) -0.0014(13) -0.0024(14)
C2 0.0330(16) 0.042(2) 0.0385(18) -0.0025(15) -0.0034(14) -0.0044(14)
C3 0.0381(17) 0.040(2) 0.0413(18) -0.0019(15) -0.0029(14) 0.0022(15)
C4 0.0376(17) 0.047(2) 0.049(2) 0.0000(17) 0.0014(15) 0.0076(15)
C5 0.0346(16) 0.051(2) 0.0410(19) 0.0033(17) -0.0027(14) 0.0021(16)
C6 0.0351(17) 0.063(3) 0.048(2) 0.0033(19) 0.0039(15) 0.0028(16)
C7 0.0359(18) 0.070(3) 0.049(2) 0.012(2) -0.0004(15) -0.0004(18)
C8 0.050(2) 0.054(2) 0.049(2) 0.0107(18) -0.0011(17) -0.0096(18)
C9 0.0459(18) 0.044(2) 0.0426(19) 0.0016(16) -0.0039(15) -0.0058(16)
C10 0.0366(16) 0.045(2) 0.0383(18) -0.0008(16) -0.0044(14) -0.0050(15)
C11 0.0432(17) 0.0321(18) 0.0344(17) 0.0014(14) 0.0019(14) -0.0083(14)
C12 0.073(2) 0.040(2) 0.041(2) -0.0098(17) 0.0039(18) 0.0046(19)
C13 0.073(2) 0.032(2) 0.052(2) -0.0068(17) 0.0047(19) 0.0083(18)
C14 0.0500(19) 0.042(2) 0.047(2) 0.0013(17) 0.0069(16) 0.0008(16)
C15 0.052(2) 0.059(3) 0.054(2) -0.0009(19) 0.0028(17) 0.0141(18)
C16 0.053(2) 0.082(3) 0.051(2) 0.006(2) -0.0050(18) 0.013(2)
C17 0.0427(19) 0.077(3) 0.045(2) -0.003(2) -0.0023(16) -0.0012(19)
C18 0.0359(17) 0.053(2) 0.0391(19) -0.0066(16) 0.0019(14) -0.0001(15)
C19 0.0406(17) 0.0337(19) 0.0398(18) 0.0023(15) 0.0059(14) -0.0042(14)
C30 0.0475(19) 0.040(2) 0.058(2) 0.0040(17) 0.0009(16) 0.0057(16)
C31 0.054(2) 0.040(2) 0.066(2) -0.0001(18) 0.0010(18) -0.0024(17)
C32 0.048(2) 0.054(2) 0.064(2) 0.0131(19) -0.0120(17) 0.0068(17)
C33 0.068(3) 0.050(3) 0.088(3) 0.007(2) 0.016(2) 0.017(2)
C70 0.048(2) 0.085(3) 0.070(3) 0.027(2) 0.0058(19) -0.006(2)
C71 0.064(3) 0.112(4) 0.076(3) 0.038(3) 0.020(2) 0.004(2)
C72 0.062(3) 0.107(4) 0.090(3) 0.026(3) 0.012(2) -0.024(3)
C73 0.054(2) 0.113(4) 0.086(3) 0.019(3) 0.029(2) 0.004(2)
N11 0.0315(13) 0.0518(18) 0.0420(16) -0.0032(13) -0.0009(11) -0.0023(12)
O11 0.0363(11) 0.0404(13) 0.0400(12) -0.0033(11) -0.0003(9) -0.0012(10)
C101 0.0274(15) 0.0331(18) 0.0382(17) 0.0074(14) 0.0005(13) 0.0005(13)
C102 0.0361(16) 0.0291(18) 0.0389(18) 0.0036(15) 0.0013(13) -0.0015(13)
C103 0.0292(15) 0.042(2) 0.052(2) -0.0030(17) -0.0024(14) -0.0047(14)
C104 0.0292(16) 0.045(2) 0.057(2) -0.0074(18) 0.0002(15) 0.0031(15)
C105 0.0317(16) 0.0352(19) 0.0454(19) -0.0015(15) 0.0015(14) -0.0020(14)
C106 0.0310(16) 0.040(2) 0.058(2) -0.0025(17) 0.0030(15) 0.0058(14)
C107 0.0363(16) 0.0376(19) 0.0404(18) 0.0001(15) 0.0027(14) -0.0034(14)
C108 0.0370(17) 0.0386(19) 0.0406(18) -0.0017(15) -0.0008(14) -0.0095(15)
C109 0.0287(15) 0.0400(19) 0.0377(17) 0.0034(15) -0.0018(13) -0.0002(14)
C110 0.0298(15) 0.0341(18) 0.0367(17) 0.0034(14) 0.0029(13) -0.0027(13)
C111 0.0337(16) 0.0381(19) 0.0329(17) -0.0012(14) -0.0029(13) -0.0020(14)
C112 0.0370(18) 0.080(3) 0.048(2) -0.016(2) 0.0035(16) 0.0014(18)
C113 0.0392(18) 0.082(3) 0.055(2) -0.023(2) -0.0037(17) 0.0153(19)
C114 0.0469(19) 0.046(2) 0.052(2) -0.0162(18) -0.0131(16) 0.0154(17)
C115 0.071(2) 0.056(3) 0.058(3) -0.013(2) -0.022(2) 0.025(2)
C116 0.087(3) 0.035(2) 0.069(3) 0.004(2) -0.038(2) 0.013(2)
C117 0.078(3) 0.043(2) 0.044(2) 0.0049(17) -0.0160(18) -0.008(2)
C118 0.0508(19) 0.0348(19) 0.0405(19) 0.0033(15) -0.0066(15) -0.0028(15)
C119 0.0400(17) 0.0347(19) 0.0400(18) -0.0054(15) -0.0050(14) 0.0030(14)
C130 0.0288(16) 0.064(3) 0.066(2) -0.017(2) -0.0043(15) -0.0062(16)
C131 0.045(2) 0.064(3) 0.071(3) -0.007(2) -0.0230(18) 0.0012(18)
C132 0.049(2) 0.065(3) 0.077(3) -0.013(2) 0.0053(19) -0.0203(19)
C133 0.0311(19) 0.104(4) 0.114(4) -0.044(3) -0.008(2) -0.005(2)
C170 0.0452(18) 0.049(2) 0.048(2) -0.0068(17) 0.0033(15) -0.0045(16)
C171 0.055(2) 0.078(3) 0.067(3) -0.025(2) 0.0052(18) 0.010(2)
C172 0.083(3) 0.076(3) 0.045(2) -0.004(2) 0.0056(19) 0.002(2)
C173 0.070(2) 0.055(3) 0.063(2) -0.018(2) 0.0128(19) -0.014(2)
O211 0.0619(15) 0.0647(18) 0.0558(16) -0.0016(14) -0.0037(12) -0.0231(13)
C201 0.063(2) 0.074(3) 0.062(3) 0.010(2) -0.0146(19) 0.000(2)
C202 0.084(5) 0.085(6) 0.067(5) -0.002(4) -0.018(4) -0.010(4)
C203 0.071(9) 0.065(9) 0.208(8) 0.011(6) -0.068(7) 0.001(6)
C204 0.109(4) 0.092(4) 0.074(3) -0.008(3) -0.006(3) -0.065(3)
C205 0.063(2) 0.074(3) 0.062(3) 0.010(2) -0.0146(19) 0.000(2)
C206 0.084(5) 0.085(6) 0.067(5) -0.002(4) -0.018(4) -0.010(4)
C207 0.071(9) 0.065(9) 0.208(8) 0.011(6) -0.068(7) 0.001(6)
C208 0.109(4) 0.092(4) 0.074(3) -0.008(3) -0.006(3) -0.065(3)
O221 0.128(2) 0.0404(16) 0.0417(15) 0.0022(12) -0.0156(14) -0.0210(15)
C301 0.140(4) 0.061(3) 0.047(2) 0.002(2) -0.022(2) -0.011(3)
C302 0.069(5) 0.052(3) 0.040(3) 0.004(2) 0.010(4) -0.005(4)
C303 0.124(8) 0.040(3) 0.048(4) 0.000(3) 0.009(5) -0.005(5)
C304 0.217(10) 0.037(3) 0.024(6) 0.002(6) -0.011(6) -0.026(6)
C305 0.140(4) 0.061(3) 0.047(2) 0.002(2) -0.022(2) -0.011(3)
C306 0.069(5) 0.052(3) 0.040(3) 0.004(2) 0.010(4) -0.005(4)
C307 0.124(8) 0.040(3) 0.048(4) 0.000(3) 0.009(5) -0.005(5)
C308 0.217(10) 0.037(3) 0.024(6) 0.002(6) -0.011(6) -0.026(6)
O41 0.137(4) 0.110(3) 0.164(4) -0.006(3) 0.087(3) -0.007(3)
C401 0.231(9) 0.286(12) 0.149(7) -0.113(7) 0.117(7) -0.163(9)
C402 0.137(6) 0.265(10) 0.111(5) -0.059(6) 0.044(4) -0.108(6)
C403 0.111(4) 0.082(4) 0.108(4) -0.003(3) 0.051(3) -0.002(3)
C404 0.100(4) 0.150(6) 0.112(4) 0.032(4) 0.060(3) 0.027(4)

loop_
_atom_type_symbol
_atom_type_description
_atom_type_scat_dispersion_real
_atom_type_scat_dispersion_imag
_atom_type_scat_source
C C 0.0033 0.0016 'International Tables Vol C Tables 4.2.6.8 and 6.1.1.4'
H H 0.0000 0.0000 'International Tables Vol C Tables 4.2.6.8 and 6.1.1.4'
Li Li -0.0003 0.0001 'International Tables Vol C Tables 4.2.6.8 and 6.1.1.4'
N N 0.0061 0.0033 'International Tables Vol C Tables 4.2.6.8 and 6.1.1.4'
O O 0.0106 0.0060 'International Tables Vol C Tables 4.2.6.8 and 6.1.1.4'

loop_
_geom_angle_atom_site_label_1
_geom_angle_atom_site_label_2
_geom_angle_atom_site_label_3
_geom_angle
_geom_angle_site_symmetry_1
_geom_angle_site_symmetry_3
_geom_angle_publ_flag
O11 Li1 O1 95.2(2) . . ?
O11 Li1 N1 112.9(3) . . ?
O1 Li1 N1 97.5(2) . . ?
O11 Li1 N11 94.6(2) . . ?
O1 Li1 N11 124.0(3) . . ?
N1 Li1 N11 128.0(3) . . ?
O11 Li1 Li2 47.78(19) . . ?
O1 Li1 Li2 47.60(18) . . ?
N1 Li1 Li2 115.6(3) . . ?
N11 Li1 Li2 115.5(3) . . ?
O11 Li1 C2 122.8(3) . . ?
O1 Li1 C2 28.21(12) . . ?
N1 Li1 C2 81.0(2) . . ?
N11 Li1 C2 120.6(3) . . ?
Li2 Li1 C2 75.6(2) . . ?
O11 Li1 C102 27.17(12) . . ?
O1 Li1 C102 122.4(3) . . ?
N1 Li1 C102 105.9(2) . . ?
N11 Li1 C102 78.86(19) . . ?
Li2 Li1 C102 74.9(2) . . ?
C2 Li1 C102 149.7(2) . . ?
O11 Li1 C11 119.6(2) . . ?
O1 Li1 C11 71.47(18) . . ?
N1 Li1 C11 26.65(12) . . ?
N11 Li1 C11 142.4(3) . . ?
Li2 Li1 C11 99.9(2) . . ?
C2 Li1 C11 54.92(14) . . ?
C102 Li1 C11 124.7(2) . . ?
O1 Li2 O11 97.5(3) . . ?
O1 Li2 O211 103.2(3) . . ?
O11 Li2 O211 126.0(3) . . ?
O1 Li2 O221 125.9(3) . . ?
O11 Li2 O221 99.3(3) . . ?
O211 Li2 O221 107.3(3) . . ?
O1 Li2 Li1 48.93(19) . . ?
O11 Li2 Li1 48.69(19) . . ?
O211 Li2 Li1 131.2(3) . . ?
O221 Li2 Li1 121.6(3) . . ?
C11 N1 C12 118.5(3) . . ?
C11 N1 Li1 110.7(3) . . ?
C12 N1 Li1 119.5(3) . . ?
C2 O1 Li2 165.6(3) . . ?
C2 O1 Li1 108.9(2) . . ?
Li2 O1 Li1 83.5(2) . . ?
C2 C1 C10 121.1(3) . . ?
C2 C1 C11 119.9(3) . . ?
C10 C1 C11 118.9(3) . . ?
O1 C2 C1 120.1(3) . . ?
O1 C2 C3 120.6(3) . . ?
C1 C2 C3 119.3(3) . . ?
C1 C2 Li1 88.2(2) . . ?
C3 C2 Li1 139.7(2) . . ?
C4 C3 C2 117.9(3) . . ?
C4 C3 C30 121.6(3) . . ?
C2 C3 C30 120.5(3) . . ?
C3 C4 C5 123.8(3) . . ?
C3 C4 H4 118.1 . . ?
C5 C4 H4 118.1 . . ?
C6 C5 C10 119.7(3) . . ?
C6 C5 C4 122.0(3) . . ?
C10 C5 C4 118.3(3) . . ?
C7 C6 C5 122.6(3) . . ?
C7 C6 H6 118.7 . . ?
C5 C6 H6 118.7 . . ?
C6 C7 C8 117.0(3) . . ?
C6 C7 C70 123.2(3) . . ?
C8 C7 C70 119.7(4) . . ?
C9 C8 C7 122.3(3) . . ?
C9 C8 H8 118.8 . . ?
C7 C8 H8 118.8 . . ?
C8 C9 C10 121.2(3) . . ?
C8 C9 H9 119.4 . . ?
C10 C9 H9 119.4 . . ?
C5 C10 C9 117.1(3) . . ?
C5 C10 C1 119.0(3) . . ?
C9 C10 C1 123.9(3) . . ?
N1 C11 C19 121.7(3) . . ?
N1 C11 C1 117.3(3) . . ?
C19 C11 C1 121.0(3) . . ?
C19 C11 Li1 147.0(2) . . ?
C1 C11 Li1 82.2(2) . . ?
C13 C12 N1 124.0(3) . . ?
C13 C12 H12 118.0 . . ?
N1 C12 H12 118.0 . . ?
C12 C13 C14 119.3(3) . . ?
C12 C13 H13 120.4 . . ?
C14 C13 H13 120.4 . . ?
C13 C14 C15 122.7(3) . . ?
C13 C14 C19 118.3(3) . . ?
C15 C14 C19 119.0(3) . . ?
C16 C15 C14 120.7(3) . . ?
C16 C15 H15 119.6 . . ?
C14 C15 H15 119.6 . . ?
C15 C16 C17 120.5(3) . . ?
C15 C16 H16 119.8 . . ?
C17 C16 H16 119.8 . . ?
C18 C17 C16 120.0(3) . . ?
C18 C17 H17 120.0 . . ?
C16 C17 H17 120.0 . . ?
C17 C18 C19 121.2(3) . . ?
C17 C18 H18 119.4 . . ?
C19 C18 H18 119.4 . . ?
C18 C19 C14 118.6(3) . . ?
C18 C19 C11 123.5(3) . . ?
C14 C19 C11 118.0(3) . . ?
C31 C30 C32 109.9(3) . . ?
C31 C30 C33 107.4(3) . . ?
C32 C30 C33 107.2(3) . . ?
C31 C30 C3 110.2(3) . . ?
C32 C30 C3 110.1(3) . . ?
C33 C30 C3 111.9(3) . . ?
C30 C31 H31A 109.5 . . ?
C30 C31 H31B 109.5 . . ?
H31A C31 H31B 109.5 . . ?
C30 C31 H31C 109.5 . . ?
H31A C31 H31C 109.5 . . ?
H31B C31 H31C 109.5 . . ?
C30 C32 H32A 109.5 . . ?
C30 C32 H32B 109.5 . . ?
H32A C32 H32B 109.5 . . ?
C30 C32 H32C 109.5 . . ?
H32A C32 H32C 109.5 . . ?
H32B C32 H32C 109.5 . . ?
C30 C33 H33A 109.5 . . ?
C30 C33 H33B 109.5 . . ?
H33A C33 H33B 109.5 . . ?
C30 C33 H33C 109.5 . . ?
H33A C33 H33C 109.5 . . ?
H33B C33 H33C 109.5 . . ?
C71 C70 C7 110.2(3) . . ?
C71 C70 C73 107.8(4) . . ?
C7 C70 C73 111.8(3) . . ?
C71 C70 C72 109.9(4) . . ?
C7 C70 C72 108.0(3) . . ?
C73 C70 C72 109.3(3) . . ?
C70 C71 H71A 109.5 . . ?
C70 C71 H71B 109.5 . . ?
H71A C71 H71B 109.5 . . ?
C70 C71 H71C 109.5 . . ?
H71A C71 H71C 109.5 . . ?
H71B C71 H71C 109.5 . . ?
C70 C72 H72A 109.5 . . ?
C70 C72 H72B 109.5 . . ?
H72A C72 H72B 109.5 . . ?
C70 C72 H72C 109.5 . . ?
H72A C72 H72C 109.5 . . ?
H72B C72 H72C 109.5 . . ?
C70 C73 H73A 109.5 . . ?
C70 C73 H73B 109.5 . . ?
H73A C73 H73B 109.5 . . ?
C70 C73 H73C 109.5 . . ?
H73A C73 H73C 109.5 . . ?
H73B C73 H73C 109.5 . . ?
C111 N11 C112 119.3(3) . . ?
C111 N11 Li1 114.3(2) . . ?
C112 N11 Li1 116.7(3) . . ?
C102 O11 Li2 164.6(3) . . ?
C102 O11 Li1 111.2(2) . . ?
Li2 O11 Li1 83.5(2) . . ?
C102 C101 C110 121.2(3) . . ?
C102 C101 C111 118.8(3) . . ?
C110 C101 C111 119.9(2) . . ?
O11 C102 C101 121.1(3) . . ?
O11 C102 C103 120.5(3) . . ?
C101 C102 C103 118.3(3) . . ?
C101 C102 Li1 90.7(2) . . ?
C103 C102 Li1 139.1(2) . . ?
C104 C103 C102 119.0(3) . . ?
C104 C103 C130 121.6(3) . . ?
C102 C103 C130 119.4(3) . . ?
C103 C104 C105 123.5(3) . . ?
C103 C104 H104 118.3 . . ?
C105 C104 H104 118.3 . . ?
C106 C105 C110 120.3(3) . . ?
C106 C105 C104 121.5(3) . . ?
C110 C105 C104 118.2(3) . . ?
C107 C106 C105 122.8(3) . . ?
C107 C106 H106 118.6 . . ?
C105 C106 H106 118.6 . . ?
C106 C107 C108 116.0(3) . . ?
C106 C107 C170 124.3(3) . . ?
C108 C107 C170 119.7(3) . . ?
C109 C108 C107 122.5(3) . . ?
C109 C108 H108 118.7 . . ?
C107 C108 H108 118.7 . . ?
C108 C109 C110 121.7(3) . . ?
C108 C109 H109 119.1 . . ?
C110 C109 H109 119.1 . . ?
C105 C110 C109 116.6(3) . . ?
C105 C110 C101 119.3(3) . . ?
C109 C110 C101 124.1(3) . . ?
N11 C111 C119 121.2(3) . . ?
N11 C111 C101 117.3(3) . . ?
C119 C111 C101 121.4(3) . . ?
C113 C112 N11 123.7(3) . . ?
C113 C112 H112 118.1 . . ?
N11 C112 H112 118.1 . . ?
C112 C113 C114 119.4(3) . . ?
C112 C113 H113 120.3 . . ?
C114 C113 H113 120.3 . . ?
C113 C114 C115 122.8(3) . . ?
C113 C114 C119 118.1(3) . . ?
C115 C114 C119 119.1(3) . . ?
C116 C115 C114 121.1(4) . . ?
C116 C115 H115 119.4 . . ?
C114 C115 H115 119.4 . . ?
C115 C116 C117 120.5(3) . . ?
C115 C116 H116 119.8 . . ?
C117 C116 H116 119.8 . . ?
C118 C117 C116 120.2(4) . . ?
C118 C117 H117 119.9 . . ?
C116 C117 H117 119.9 . . ?
C117 C118 C119 120.6(3) . . ?
C117 C118 H118 119.7 . . ?
C119 C118 H118 119.7 . . ?
C118 C119 C114 118.3(3) . . ?
C118 C119 C111 123.4(3) . . ?
C114 C119 C111 118.2(3) . . ?
C131 C130 C133 107.9(3) . . ?
C131 C130 C132 110.6(3) . . ?
C133 C130 C132 107.1(3) . . ?
C131 C130 C103 111.9(3) . . ?
C133 C130 C103 111.3(3) . . ?
C132 C130 C103 108.0(3) . . ?
C130 C131 H13A 109.5 . . ?
C130 C131 H13B 109.5 . . ?
H13A C131 H13B 109.5 . . ?
C130 C131 H13C 109.5 . . ?
H13A C131 H13C 109.5 . . ?
H13B C131 H13C 109.5 . . ?
C130 C132 H13D 109.5 . . ?
C130 C132 H13E 109.5 . . ?
H13D C132 H13E 109.5 . . ?
C130 C132 H13F 109.5 . . ?
H13D C132 H13F 109.5 . . ?
H13E C132 H13F 109.5 . . ?
C130 C133 H13G 109.5 . . ?
C130 C133 H13H 109.5 . . ?
H13G C133 H13H 109.5 . . ?
C130 C133 H13I 109.5 . . ?
H13G C133 H13I 109.5 . . ?
H13H C133 H13I 109.5 . . ?
C107 C170 C171 112.8(3) . . ?
C107 C170 C172 109.0(3) . . ?
C171 C170 C172 108.2(3) . . ?
C107 C170 C173 110.2(3) . . ?
C171 C170 C173 107.6(3) . . ?
C172 C170 C173 108.9(3) . . ?
C170 C171 H17A 109.5 . . ?
C170 C171 H17B 109.5 . . ?
H17A C171 H17B 109.5 . . ?
C170 C171 H17C 109.5 . . ?
H17A C171 H17C 109.5 . . ?
H17B C171 H17C 109.5 . . ?
C170 C172 H17D 109.5 . . ?
C170 C172 H17E 109.5 . . ?
H17D C172 H17E 109.5 . . ?
C170 C172 H17F 109.5 . . ?
H17D C172 H17F 109.5 . . ?
H17E C172 H17F 109.5 . . ?
C170 C173 H17G 109.5 . . ?
C170 C173 H17H 109.5 . . ?
H17G C173 H17H 109.5 . . ?
C170 C173 H17I 109.5 . . ?
H17G C173 H17I 109.5 . . ?
H17H C173 H17I 109.5 . . ?
C204 O211 C201 107.8(3) . . ?
C204 O211 Li2 132.4(3) . . ?
C201 O211 Li2 119.5(3) . . ?
O211 C201 C202 100.9(6) . . ?
O211 C201 H20A 111.6 . . ?
C202 C201 H20A 111.6 . . ?
O211 C201 H20B 111.6 . . ?
C202 C201 H20B 111.6 . . ?
H20A C201 H20B 109.4 . . ?
C201 C202 C203 97.0(10) . . ?
C201 C202 H20C 112.4 . . ?
C203 C202 H20C 112.4 . . ?
C201 C202 H20D 112.4 . . ?
C203 C202 H20D 112.4 . . ?
H20C C202 H20D 109.9 . . ?
C204 C203 C202 96.7(14) . . ?
C204 C203 H20E 112.4 . . ?
C202 C203 H20E 112.4 . . ?
C204 C203 H20F 112.4 . . ?
C202 C203 H20F 112.4 . . ?
H20E C203 H20F 110.0 . . ?
O211 C204 C203 104.6(12) . . ?
O211 C204 H20G 110.8 . . ?
C203 C204 H20G 110.8 . . ?
O211 C204 H20H 110.8 . . ?
C203 C204 H20H 110.8 . . ?
H20G C204 H20H 108.9 . . ?
C207 C206 H20K 112.5 . . ?
C207 C206 H20L 112.5 . . ?
H20K C206 H20L 110.1 . . ?
C206 C207 H20M 112.5 . . ?
C206 C207 H20N 112.5 . . ?
H20M C207 H20N 110.0 . . ?
C308 O221 C301 100.2(9) . . ?
C304 O221 C301 109.2(5) . . ?
C308 O221 Li2 139.5(9) . . ?
C304 O221 Li2 127.7(4) . . ?
C301 O221 Li2 120.3(3) . . ?
O221 C301 C302 104.5(4) . . ?
O221 C301 H30A 110.9 . . ?
C302 C301 H30A 110.9 . . ?
O221 C301 H30B 110.9 . . ?
C302 C301 H30B 110.9 . . ?
H30A C301 H30B 108.9 . . ?
C301 C302 C303 105.3(5) . . ?
C301 C302 H30C 110.7 . . ?
C303 C302 H30C 110.7 . . ?
C301 C302 H30D 110.7 . . ?
C303 C302 H30D 110.7 . . ?
H30C C302 H30D 108.8 . . ?
C304 C303 C302 106.3(8) . . ?
C304 C303 H30E 110.5 . . ?
C302 C303 H30E 110.5 . . ?
C304 C303 H30F 110.5 . . ?
C302 C303 H30F 110.5 . . ?
H30E C303 H30F 108.7 . . ?
O221 C304 C303 106.5(8) . . ?
O221 C304 H30G 110.4 . . ?
C303 C304 H30G 110.4 . . ?
O221 C304 H30H 110.4 . . ?
C303 C304 H30H 110.4 . . ?
H30G C304 H30H 108.6 . . ?
C307 C306 H30K 111.3 . . ?
C307 C306 H30L 111.3 . . ?
H30K C306 H30L 109.2 . . ?
C308 C307 C306 101.3(15) . . ?
C308 C307 H30M 111.5 . . ?
C306 C307 H30M 111.5 . . ?
C308 C307 H30N 111.5 . . ?
C306 C307 H30N 111.5 . . ?
H30M C307 H30N 109.3 . . ?
C307 C308 O221 105(2) . . ?
C307 C308 H30O 110.7 . . ?
O221 C308 H30O 110.7 . . ?
C307 C308 H30P 110.7 . . ?
O221 C308 H30P 110.7 . . ?
H30O C308 H30P 108.8 . . ?
C404 O41 C401 109.1(5) . . ?
O41 C401 C402 105.2(5) . . ?
O41 C401 H40A 110.7 . . ?
C402 C401 H40A 110.7 . . ?
O41 C401 H40B 110.7 . . ?
C402 C401 H40B 110.7 . . ?
H40A C401 H40B 108.8 . . ?
C403 C402 C401 99.3(7) . . ?
C403 C402 H40C 111.9 . . ?
C401 C402 H40C 111.9 . . ?
C403 C402 H40D 111.9 . . ?
C401 C402 H40D 111.9 . . ?
H40C C402 H40D 109.6 . . ?
C402 C403 C404 100.5(4) . . ?
C402 C403 H40E 111.7 . . ?
C404 C403 H40E 111.7 . . ?
C402 C403 H40F 111.7 . . ?
C404 C403 H40F 111.7 . . ?
H40E C403 H40F 109.4 . . ?
O41 C404 C403 108.7(5) . . ?
O41 C404 H40G 110.0 . . ?
C403 C404 H40G 110.0 . . ?
O41 C404 H40H 110.0 . . ?
C403 C404 H40H 110.0 . . ?
H40G C404 H40H 108.3 . . ?

loop_
_geom_bond_atom_site_label_1
_geom_bond_atom_site_label_2
_geom_bond_distance
_geom_bond_site_symmetry_2
_geom_bond_publ_flag
Li1 O11 1.909(6) . ?
Li1 O1 1.916(6) . ?
Li1 N1 2.015(6) . ?
Li1 N11 2.019(6) . ?
Li1 Li2 2.525(8) . ?
Li1 C2 2.662(6) . ?
Li1 C102 2.680(6) . ?
Li1 C11 2.783(6) . ?
Li2 O1 1.877(6) . ?
Li2 O11 1.882(6) . ?
Li2 O211 1.965(6) . ?
Li2 O221 1.993(7) . ?
N1 C11 1.335(4) . ?
N1 C12 1.376(4) . ?
O1 C2 1.330(3) . ?
C1 C2 1.411(4) . ?
C1 C10 1.429(4) . ?
C1 C11 1.491(4) . ?
C2 C3 1.454(4) . ?
C3 C4 1.372(4) . ?
C3 C30 1.548(5) . ?
C4 C5 1.429(5) . ?
C4 H4 0.9500 . ?
C5 C6 1.417(4) . ?
C5 C10 1.421(4) . ?
C6 C7 1.383(5) . ?
C6 H6 0.9500 . ?
C7 C8 1.408(5) . ?
C7 C70 1.539(5) . ?
C8 C9 1.376(4) . ?
C8 H8 0.9500 . ?
C9 C10 1.427(5) . ?
C9 H9 0.9500 . ?
C11 C19 1.438(4) . ?
C12 C13 1.355(5) . ?
C12 H12 0.9500 . ?
C13 C14 1.406(4) . ?
C13 H13 0.9500 . ?
C14 C15 1.417(5) . ?
C14 C19 1.431(4) . ?
C15 C16 1.355(5) . ?
C15 H15 0.9500 . ?
C16 C17 1.417(5) . ?
C16 H16 0.9500 . ?
C17 C18 1.368(5) . ?
C17 H17 0.9500 . ?
C18 C19 1.403(4) . ?
C18 H18 0.9500 . ?
C30 C31 1.531(5) . ?
C30 C32 1.540(5) . ?
C30 C33 1.541(5) . ?
C31 H31A 0.9800 . ?
C31 H31B 0.9800 . ?
C31 H31C 0.9800 . ?
C32 H32A 0.9800 . ?
C32 H32B 0.9800 . ?
C32 H32C 0.9800 . ?
C33 H33A 0.9800 . ?
C33 H33B 0.9800 . ?
C33 H33C 0.9800 . ?
C70 C71 1.514(5) . ?
C70 C73 1.551(6) . ?
C70 C72 1.555(6) . ?
C71 H71A 0.9800 . ?
C71 H71B 0.9800 . ?
C71 H71C 0.9800 . ?
C72 H72A 0.9800 . ?
C72 H72B 0.9800 . ?
C72 H72C 0.9800 . ?
C73 H73A 0.9800 . ?
C73 H73B 0.9800 . ?
C73 H73C 0.9800 . ?
N11 C111 1.330(4) . ?
N11 C112 1.363(4) . ?
O11 C102 1.313(3) . ?
C101 C102 1.411(4) . ?
C101 C110 1.433(4) . ?
C101 C111 1.502(4) . ?
C102 C103 1.462(4) . ?
C103 C104 1.357(4) . ?
C103 C130 1.554(4) . ?
C104 C105 1.433(4) . ?
C104 H104 0.9500 . ?
C105 C106 1.415(4) . ?
C105 C110 1.416(4) . ?
C106 C107 1.388(4) . ?
C106 H106 0.9500 . ?
C107 C108 1.422(4) . ?
C107 C170 1.522(4) . ?
C108 C109 1.367(4) . ?
C108 H108 0.9500 . ?
C109 C110 1.424(4) . ?
C109 H109 0.9500 . ?
C111 C119 1.443(4) . ?
C112 C113 1.353(5) . ?
C112 H112 0.9500 . ?
C113 C114 1.413(5) . ?
C113 H113 0.9500 . ?
C114 C115 1.416(5) . ?
C114 C119 1.420(4) . ?
C115 C116 1.344(5) . ?
C115 H115 0.9500 . ?
C116 C117 1.412(6) . ?
C116 H116 0.9500 . ?
C117 C118 1.370(4) . ?
C117 H117 0.9500 . ?
C118 C119 1.417(4) . ?
C118 H118 0.9500 . ?
C130 C131 1.528(5) . ?
C130 C133 1.539(5) . ?
C130 C132 1.548(5) . ?
C131 H13A 0.9800 . ?
C131 H13B 0.9800 . ?
C131 H13C 0.9800 . ?
C132 H13D 0.9800 . ?
C132 H13E 0.9800 . ?
C132 H13F 0.9800 . ?
C133 H13G 0.9800 . ?
C133 H13H 0.9800 . ?
C133 H13I 0.9800 . ?
C170 C171 1.532(5) . ?
C170 C172 1.542(5) . ?
C170 C173 1.546(5) . ?
C171 H17A 0.9800 . ?
C171 H17B 0.9800 . ?
C171 H17C 0.9800 . ?
C172 H17D 0.9800 . ?
C172 H17E 0.9800 . ?
C172 H17F 0.9800 . ?
C173 H17G 0.9800 . ?
C173 H17H 0.9800 . ?
C173 H17I 0.9800 . ?
O211 C204 1.428(4) . ?
O211 C201 1.439(4) . ?
C201 C202 1.462(12) . ?
C201 H20A 0.9900 . ?
C201 H20B 0.9900 . ?
C202 C203 1.54(3) . ?
C202 H20C 0.9900 . ?
C202 H20D 0.9900 . ?
C203 C204 1.44(2) . ?
C203 H20E 0.9900 . ?
C203 H20F 0.9900 . ?
C204 H20G 0.9900 . ?
C204 H20H 0.9900 . ?
C206 C207 1.661(19) . ?
C206 H20K 0.9900 . ?
C206 H20L 0.9900 . ?
C207 H20M 0.9900 . ?
C207 H20N 0.9900 . ?
O221 C308 1.42(4) . ?
O221 C304 1.424(19) . ?
O221 C301 1.439(4) . ?
C301 C302 1.501(8) . ?
C301 H30A 0.9900 . ?
C301 H30B 0.9900 . ?
C302 C303 1.520(10) . ?
C302 H30C 0.9900 . ?
C302 H30D 0.9900 . ?
C303 C304 1.474(12) . ?
C303 H30E 0.9900 . ?
C303 H30F 0.9900 . ?
C304 H30G 0.9900 . ?
C304 H30H 0.9900 . ?
C306 C307 1.52(2) . ?
C306 H30K 0.9900 . ?
C306 H30L 0.9900 . ?
C307 C308 1.38(2) . ?
C307 H30M 0.9900 . ?
C307 H30N 0.9900 . ?
C308 H30O 0.9900 . ?
C308 H30P 0.9900 . ?
O41 C404 1.363(6) . ?
O41 C401 1.375(8) . ?
C401 C402 1.569(10) . ?
C401 H40A 0.9900 . ?
C401 H40B 0.9900 . ?
C402 C403 1.460(8) . ?
C402 H40C 0.9900 . ?
C402 H40D 0.9900 . ?
C403 C404 1.529(7) . ?
C403 H40E 0.9900 . ?
C403 H40F 0.9900 . ?
C404 H40G 0.9900 . ?
C404 H40H 0.9900 . ?

loop_
_geom_torsion_atom_site_label_1
_geom_torsion_atom_site_label_2
_geom_torsion_atom_site_label_3
_geom_torsion_atom_site_label_4
_geom_torsion
_geom_torsion_site_symmetry_1
_geom_torsion_site_symmetry_2
_geom_torsion_site_symmetry_3
_geom_torsion_site_symmetry_4
_geom_torsion_publ_flag
O11 Li1 Li2 O1 174.6(3) . . . . ?
N1 Li1 Li2 O1 76.1(3) . . . . ?
N11 Li1 Li2 O1 -113.7(3) . . . . ?
C2 Li1 Li2 O1 3.68(14) . . . . ?
C102 Li1 Li2 O1 176.8(3) . . . . ?
C11 Li1 Li2 O1 53.4(2) . . . . ?
O1 Li1 Li2 O11 -174.6(3) . . . . ?
N1 Li1 Li2 O11 -98.5(3) . . . . ?
N11 Li1 Li2 O11 71.7(3) . . . . ?
C2 Li1 Li2 O11 -170.9(3) . . . . ?
C102 Li1 Li2 O11 2.22(13) . . . . ?
C11 Li1 Li2 O11 -121.2(3) . . . . ?
O11 Li1 Li2 O211 105.7(4) . . . . ?
O1 Li1 Li2 O211 -68.9(4) . . . . ?
N1 Li1 Li2 O211 7.2(5) . . . . ?
N11 Li1 Li2 O211 177.4(3) . . . . ?
C2 Li1 Li2 O211 -65.2(4) . . . . ?
C102 Li1 Li2 O211 107.9(4) . . . . ?
C11 Li1 Li2 O211 -15.6(5) . . . . ?
O11 Li1 Li2 O221 -73.3(3) . . . . ?
O1 Li1 Li2 O221 112.1(4) . . . . ?
N1 Li1 Li2 O221 -171.8(3) . . . . ?
N11 Li1 Li2 O221 -1.6(5) . . . . ?
C2 Li1 Li2 O221 115.8(3) . . . . ?
C102 Li1 Li2 O221 -71.1(3) . . . . ?
C11 Li1 Li2 O221 165.5(3) . . . . ?
O11 Li1 N1 C11 -110.8(3) . . . . ?
O1 Li1 N1 C11 -11.9(3) . . . . ?
N11 Li1 N1 C11 133.1(3) . . . . ?
Li2 Li1 N1 C11 -58.2(4) . . . . ?
C2 Li1 N1 C11 11.1(2) . . . . ?
C102 Li1 N1 C11 -138.7(2) . . . . ?
O11 Li1 N1 C12 32.4(4) . . . . ?
O1 Li1 N1 C12 131.4(3) . . . . ?
N11 Li1 N1 C12 -83.6(4) . . . . ?
Li2 Li1 N1 C12 85.1(4) . . . . ?
C2 Li1 N1 C12 154.3(3) . . . . ?
C102 Li1 N1 C12 4.5(4) . . . . ?
C11 Li1 N1 C12 143.3(4) . . . . ?
O11 Li2 O1 C2 -145.7(10) . . . . ?
O211 Li2 O1 C2 -16.0(13) . . . . ?
O221 Li2 O1 C2 107.0(11) . . . . ?
Li1 Li2 O1 C2 -149.8(11) . . . . ?
O11 Li2 O1 Li1 4.1(3) . . . . ?
O211 Li2 O1 Li1 133.8(3) . . . . ?
O221 Li2 O1 Li1 -103.1(4) . . . . ?
O11 Li1 O1 C2 168.4(2) . . . . ?
N1 Li1 O1 C2 54.5(3) . . . . ?
N11 Li1 O1 C2 -92.5(4) . . . . ?
Li2 Li1 O1 C2 172.4(3) . . . . ?
C102 Li1 O1 C2 168.8(3) . . . . ?
C11 Li1 O1 C2 48.9(2) . . . . ?
O11 Li1 O1 Li2 -4.0(3) . . . . ?
N1 Li1 O1 Li2 -118.0(3) . . . . ?
N11 Li1 O1 Li2 95.1(4) . . . . ?
C2 Li1 O1 Li2 -172.4(3) . . . . ?
C102 Li1 O1 Li2 -3.7(3) . . . . ?
C11 Li1 O1 Li2 -123.5(2) . . . . ?
Li2 O1 C2 C1 100.8(11) . . . . ?
Li1 O1 C2 C1 -47.4(3) . . . . ?
Li2 O1 C2 C3 -80.1(12) . . . . ?
Li1 O1 C2 C3 131.7(3) . . . . ?
Li2 O1 C2 Li1 148.2(12) . . . . ?
C10 C1 C2 O1 169.6(3) . . . . ?
C11 C1 C2 O1 -9.5(4) . . . . ?
C10 C1 C2 C3 -9.5(4) . . . . ?
C11 C1 C2 C3 171.4(3) . . . . ?
C10 C1 C2 Li1 139.5(3) . . . . ?
C11 C1 C2 Li1 -39.6(3) . . . . ?
O11 Li1 C2 O1 -13.8(3) . . . . ?
N1 Li1 C2 O1 -125.2(3) . . . . ?
N11 Li1 C2 O1 105.6(4) . . . . ?
Li2 Li1 C2 O1 -5.8(2) . . . . ?
C102 Li1 C2 O1 -19.0(4) . . . . ?
C11 Li1 C2 O1 -119.2(3) . . . . ?
O11 Li1 C2 C1 126.6(3) . . . . ?
O1 Li1 C2 C1 140.4(3) . . . . ?
N1 Li1 C2 C1 15.2(2) . . . . ?
N11 Li1 C2 C1 -113.9(3) . . . . ?
Li2 Li1 C2 C1 134.7(2) . . . . ?
C102 Li1 C2 C1 121.4(5) . . . . ?
C11 Li1 C2 C1 21.23(16) . . . . ?
O11 Li1 C2 C3 -97.4(4) . . . . ?
O1 Li1 C2 C3 -83.6(4) . . . . ?
N1 Li1 C2 C3 151.2(4) . . . . ?
N11 Li1 C2 C3 22.0(5) . . . . ?
Li2 Li1 C2 C3 -89.4(4) . . . . ?
C102 Li1 C2 C3 -102.6(5) . . . . ?
C11 Li1 C2 C3 157.2(4) . . . . ?
O1 C2 C3 C4 -172.3(3) . . . . ?
C1 C2 C3 C4 6.8(4) . . . . ?
Li1 C2 C3 C4 -120.4(4) . . . . ?
O1 C2 C3 C30 7.4(4) . . . . ?
C1 C2 C3 C30 -173.5(3) . . . . ?
Li1 C2 C3 C30 59.3(5) . . . . ?
C2 C3 C4 C5 -0.4(5) . . . . ?
C30 C3 C4 C5 179.9(3) . . . . ?
C3 C4 C5 C6 176.4(3) . . . . ?
C3 C4 C5 C10 -3.4(5) . . . . ?
C10 C5 C6 C7 1.8(5) . . . . ?
C4 C5 C6 C7 -178.0(3) . . . . ?
C5 C6 C7 C8 0.4(5) . . . . ?
C5 C6 C7 C70 179.1(3) . . . . ?
C6 C7 C8 C9 -2.2(5) . . . . ?
C70 C7 C8 C9 179.1(3) . . . . ?
C7 C8 C9 C10 1.8(5) . . . . ?
C6 C5 C10 C9 -2.2(4) . . . . ?
C4 C5 C10 C9 177.6(3) . . . . ?
C6 C5 C10 C1 -178.9(3) . . . . ?
C4 C5 C10 C1 0.9(4) . . . . ?
C8 C9 C10 C5 0.5(4) . . . . ?
C8 C9 C10 C1 177.0(3) . . . . ?
C2 C1 C10 C5 5.5(4) . . . . ?
C11 C1 C10 C5 -175.3(3) . . . . ?
C2 C1 C10 C9 -171.0(3) . . . . ?
C11 C1 C10 C9 8.2(4) . . . . ?
C12 N1 C11 C19 -2.0(4) . . . . ?
Li1 N1 C11 C19 141.6(3) . . . . ?
C12 N1 C11 C1 178.2(3) . . . . ?
Li1 N1 C11 C1 -38.1(3) . . . . ?
C12 N1 C11 Li1 -143.7(4) . . . . ?
C2 C1 C11 N1 63.0(4) . . . . ?
C10 C1 C11 N1 -116.2(3) . . . . ?
C2 C1 C11 C19 -116.8(3) . . . . ?
C10 C1 C11 C19 64.0(4) . . . . ?
C2 C1 C11 Li1 38.0(3) . . . . ?
C10 C1 C11 Li1 -141.2(3) . . . . ?
O11 Li1 C11 N1 82.2(3) . . . . ?
O1 Li1 C11 N1 167.6(3) . . . . ?
N11 Li1 C11 N1 -70.4(5) . . . . ?
Li2 Li1 C11 N1 128.9(3) . . . . ?
C2 Li1 C11 N1 -166.6(3) . . . . ?
C102 Li1 C11 N1 50.5(3) . . . . ?
O11 Li1 C11 C19 6.5(6) . . . . ?
O1 Li1 C11 C19 91.9(5) . . . . ?
N1 Li1 C11 C19 -75.7(5) . . . . ?
N11 Li1 C11 C19 -146.1(5) . . . . ?
Li2 Li1 C11 C19 53.2(5) . . . . ?
C2 Li1 C11 C19 117.7(4) . . . . ?
C102 Li1 C11 C19 -25.2(6) . . . . ?
O11 Li1 C11 C1 -131.4(3) . . . . ?
O1 Li1 C11 C1 -46.0(2) . . . . ?
N1 Li1 C11 C1 146.4(3) . . . . ?
N11 Li1 C11 C1 76.0(5) . . . . ?
Li2 Li1 C11 C1 -84.7(3) . . . . ?
C2 Li1 C11 C1 -20.22(16) . . . . ?
C102 Li1 C11 C1 -163.1(3) . . . . ?
C11 N1 C12 C13 -2.0(5) . . . . ?
Li1 N1 C12 C13 -142.5(4) . . . . ?
N1 C12 C13 C14 3.6(6) . . . . ?
C12 C13 C14 C15 176.5(4) . . . . ?
C12 C13 C14 C19 -1.2(5) . . . . ?
C13 C14 C15 C16 -176.3(3) . . . . ?
C19 C14 C15 C16 1.3(5) . . . . ?
C14 C15 C16 C17 0.9(6) . . . . ?
C15 C16 C17 C18 -1.9(6) . . . . ?
C16 C17 C18 C19 0.6(5) . . . . ?
C17 C18 C19 C14 1.6(5) . . . . ?
C17 C18 C19 C11 179.2(3) . . . . ?
C13 C14 C19 C18 175.2(3) . . . . ?
C15 C14 C19 C18 -2.5(5) . . . . ?
C13 C14 C19 C11 -2.6(4) . . . . ?
C15 C14 C19 C11 179.7(3) . . . . ?
N1 C11 C19 C18 -173.4(3) . . . . ?
C1 C11 C19 C18 6.4(5) . . . . ?
Li1 C11 C19 C18 -122.9(4) . . . . ?
N1 C11 C19 C14 4.3(4) . . . . ?
C1 C11 C19 C14 -176.0(3) . . . . ?
Li1 C11 C19 C14 54.8(6) . . . . ?
C4 C3 C30 C31 -120.1(3) . . . . ?
C2 C3 C30 C31 60.2(4) . . . . ?
C4 C3 C30 C32 118.4(3) . . . . ?
C2 C3 C30 C32 -61.3(4) . . . . ?
C4 C3 C30 C33 -0.7(4) . . . . ?
C2 C3 C30 C33 179.6(3) . . . . ?
C6 C7 C70 C71 130.6(4) . . . . ?
C8 C7 C70 C71 -50.8(5) . . . . ?
C6 C7 C70 C73 10.8(5) . . . . ?
C8 C7 C70 C73 -170.6(3) . . . . ?
C6 C7 C70 C72 -109.5(4) . . . . ?
C8 C7 C70 C72 69.2(4) . . . . ?
O11 Li1 N11 C111 -13.0(4) . . . . ?
O1 Li1 N11 C111 -112.4(4) . . . . ?
N1 Li1 N11 C111 110.9(4) . . . . ?
Li2 Li1 N11 C111 -57.8(4) . . . . ?
C2 Li1 N11 C111 -145.7(3) . . . . ?
C102 Li1 N11 C111 9.3(3) . . . . ?
C11 Li1 N11 C111 143.3(4) . . . . ?
O11 Li1 N11 C112 133.1(3) . . . . ?
O1 Li1 N11 C112 33.7(5) . . . . ?
N1 Li1 N11 C112 -103.0(4) . . . . ?
Li2 Li1 N11 C112 88.3(4) . . . . ?
C2 Li1 N11 C112 0.4(4) . . . . ?
C102 Li1 N11 C112 155.4(3) . . . . ?
C11 Li1 N11 C112 -70.6(5) . . . . ?
O1 Li2 O11 C102 -167.4(8) . . . . ?
O211 Li2 O11 C102 80.3(11) . . . . ?
O221 Li2 O11 C102 -39.1(11) . . . . ?
Li1 Li2 O11 C102 -163.3(10) . . . . ?
O1 Li2 O11 Li1 -4.1(3) . . . . ?
O211 Li2 O11 Li1 -116.4(4) . . . . ?
O221 Li2 O11 Li1 124.2(3) . . . . ?
O1 Li1 O11 C102 179.3(2) . . . . ?
N1 Li1 O11 C102 -80.2(3) . . . . ?
N11 Li1 O11 C102 54.6(3) . . . . ?
Li2 Li1 O11 C102 175.3(3) . . . . ?
C2 Li1 O11 C102 -174.2(3) . . . . ?
C11 Li1 O11 C102 -109.0(3) . . . . ?
O1 Li1 O11 Li2 4.0(3) . . . . ?
N1 Li1 O11 Li2 104.5(3) . . . . ?
N11 Li1 O11 Li2 -120.7(3) . . . . ?
C2 Li1 O11 Li2 10.5(3) . . . . ?
C102 Li1 O11 Li2 -175.3(3) . . . . ?
C11 Li1 O11 Li2 75.6(3) . . . . ?
Li2 O11 C102 C101 113.4(9) . . . . ?
Li1 O11 C102 C101 -48.8(4) . . . . ?
Li2 O11 C102 C103 -66.7(10) . . . . ?
Li1 O11 C102 C103 131.1(3) . . . . ?
Li2 O11 C102 Li1 162.2(10) . . . . ?
C110 C101 C102 O11 171.9(3) . . . . ?
C111 C101 C102 O11 -8.0(4) . . . . ?
C110 C101 C102 C103 -8.0(4) . . . . ?
C111 C101 C102 C103 172.1(3) . . . . ?
C110 C101 C102 Li1 141.9(3) . . . . ?
C111 C101 C102 Li1 -38.0(3) . . . . ?
O1 Li1 C102 O11 -0.8(3) . . . . ?
N1 Li1 C102 O11 109.2(3) . . . . ?
N11 Li1 C102 O11 -124.1(3) . . . . ?
Li2 Li1 C102 O11 -3.6(2) . . . . ?
C2 Li1 C102 O11 9.7(4) . . . . ?
C11 Li1 C102 O11 88.1(3) . . . . ?
O11 Li1 C102 C101 139.9(3) . . . . ?
O1 Li1 C102 C101 139.1(3) . . . . ?
N1 Li1 C102 C101 -110.9(3) . . . . ?
N11 Li1 C102 C101 15.8(2) . . . . ?
Li2 Li1 C102 C101 136.3(2) . . . . ?
C2 Li1 C102 C101 149.6(5) . . . . ?
C11 Li1 C102 C101 -132.0(3) . . . . ?
O11 Li1 C102 C103 -82.5(4) . . . . ?
O1 Li1 C102 C103 -83.3(5) . . . . ?
N1 Li1 C102 C103 26.8(5) . . . . ?
N11 Li1 C102 C103 153.4(3) . . . . ?
Li2 Li1 C102 C103 -86.1(4) . . . . ?
C2 Li1 C102 C103 -72.8(6) . . . . ?
C11 Li1 C102 C103 5.7(5) . . . . ?
O11 C102 C103 C104 -172.8(3) . . . . ?
C101 C102 C103 C104 7.1(4) . . . . ?
Li1 C102 C103 C104 -123.0(4) . . . . ?
O11 C102 C103 C130 8.9(4) . . . . ?
C101 C102 C103 C130 -171.2(3) . . . . ?
Li1 C102 C103 C130 58.8(5) . . . . ?
C102 C103 C104 C105 -2.5(5) . . . . ?
C130 C103 C104 C105 175.7(3) . . . . ?
C103 C104 C105 C106 -179.8(3) . . . . ?
C103 C104 C105 C110 -1.3(5) . . . . ?
C110 C105 C106 C107 0.9(5) . . . . ?
C104 C105 C106 C107 179.3(3) . . . . ?
C105 C106 C107 C108 1.1(5) . . . . ?
C105 C106 C107 C170 -177.1(3) . . . . ?
C106 C107 C108 C109 -1.7(5) . . . . ?
C170 C107 C108 C109 176.6(3) . . . . ?
C107 C108 C109 C110 0.4(5) . . . . ?
C106 C105 C110 C109 -2.2(4) . . . . ?
C104 C105 C110 C109 179.3(3) . . . . ?
C106 C105 C110 C101 179.0(3) . . . . ?
C104 C105 C110 C101 0.6(4) . . . . ?
C108 C109 C110 C105 1.6(4) . . . . ?
C108 C109 C110 C101 -179.7(3) . . . . ?
C102 C101 C110 C105 4.2(4) . . . . ?
C111 C101 C110 C105 -175.8(3) . . . . ?
C102 C101 C110 C109 -174.5(3) . . . . ?
C111 C101 C110 C109 5.5(4) . . . . ?
C112 N11 C111 C119 -2.3(5) . . . . ?
Li1 N11 C111 C119 142.9(3) . . . . ?
C112 N11 C111 C101 179.9(3) . . . . ?
Li1 N11 C111 C101 -34.9(4) . . . . ?
C102 C101 C111 N11 57.8(4) . . . . ?
C110 C101 C111 N11 -122.1(3) . . . . ?
C102 C101 C111 C119 -120.0(3) . . . . ?
C110 C101 C111 C119 60.1(4) . . . . ?
C111 N11 C112 C113 0.2(5) . . . . ?
Li1 N11 C112 C113 -144.1(4) . . . . ?
N11 C112 C113 C114 1.8(6) . . . . ?
C112 C113 C114 C115 178.5(4) . . . . ?
C112 C113 C114 C119 -1.6(5) . . . . ?
C113 C114 C115 C116 -177.2(4) . . . . ?
C119 C114 C115 C116 2.9(6) . . . . ?
C114 C115 C116 C117 -1.3(6) . . . . ?
C115 C116 C117 C118 -0.4(6) . . . . ?
C116 C117 C118 C119 0.4(5) . . . . ?
C117 C118 C119 C114 1.2(5) . . . . ?
C117 C118 C119 C111 178.7(3) . . . . ?
C113 C114 C119 C118 177.3(3) . . . . ?
C115 C114 C119 C118 -2.8(5) . . . . ?
C113 C114 C119 C111 -0.3(5) . . . . ?
C115 C114 C119 C111 179.6(3) . . . . ?
N11 C111 C119 C118 -175.2(3) . . . . ?
C101 C111 C119 C118 2.5(5) . . . . ?
N11 C111 C119 C114 2.3(4) . . . . ?
C101 C111 C119 C114 -180.0(3) . . . . ?
C104 C103 C130 C131 117.5(4) . . . . ?
C102 C103 C130 C131 -64.3(4) . . . . ?
C104 C103 C130 C133 -3.3(5) . . . . ?
C102 C103 C130 C133 175.0(3) . . . . ?
C104 C103 C130 C132 -120.6(3) . . . . ?
C102 C103 C130 C132 57.6(4) . . . . ?
C106 C107 C170 C171 -7.3(5) . . . . ?
C108 C107 C170 C171 174.6(3) . . . . ?
C106 C107 C170 C172 112.9(4) . . . . ?
C108 C107 C170 C172 -65.2(4) . . . . ?
C106 C107 C170 C173 -127.7(4) . . . . ?
C108 C107 C170 C173 54.2(4) . . . . ?
O1 Li2 O211 C204 152.4(4) . . . . ?
O11 Li2 O211 C204 -98.1(5) . . . . ?
O221 Li2 O211 C204 17.7(6) . . . . ?
Li1 Li2 O211 C204 -161.4(4) . . . . ?
O1 Li2 O211 C201 -20.7(4) . . . . ?
O11 Li2 O211 C201 88.9(4) . . . . ?
O221 Li2 O211 C201 -155.4(3) . . . . ?
Li1 Li2 O211 C201 25.5(5) . . . . ?
C204 O211 C201 C202 23.9(7) . . . . ?
Li2 O211 C201 C202 -161.4(7) . . . . ?
O211 C201 C202 C203 -48.1(13) . . . . ?
C201 C202 C203 C204 55.4(15) . . . . ?
C201 O211 C204 C203 12.7(10) . . . . ?
Li2 O211 C204 C203 -161.0(10) . . . . ?
C202 C203 C204 O211 -41.5(14) . . . . ?
O1 Li2 O221 C308 -99(2) . . . . ?
O11 Li2 O221 C308 155(2) . . . . ?
O211 Li2 O221 C308 22(2) . . . . ?
Li1 Li2 O221 C308 -158(2) . . . . ?
O1 Li2 O221 C304 -76.0(9) . . . . ?
O11 Li2 O221 C304 177.7(9) . . . . ?
O211 Li2 O221 C304 45.3(9) . . . . ?
Li1 Li2 O221 C304 -135.5(9) . . . . ?
O1 Li2 O221 C301 83.1(5) . . . . ?
O11 Li2 O221 C301 -23.3(4) . . . . ?
O211 Li2 O221 C301 -155.6(3) . . . . ?
Li1 Li2 O221 C301 23.6(5) . . . . ?
C308 O221 C301 C302 -11.1(14) . . . . ?
C304 O221 C301 C302 -29.8(9) . . . . ?
Li2 O221 C301 C302 167.6(4) . . . . ?
O221 C301 C302 C303 21.1(6) . . . . ?
C301 C302 C303 C304 -5.9(10) . . . . ?
C308 O221 C304 C303 -40(3) . . . . ?
C301 O221 C304 C303 26.3(13) . . . . ?
Li2 O221 C304 C303 -172.7(6) . . . . ?
C302 C303 C304 O221 -11.7(13) . . . . ?
C306 C307 C308 O221 44(2) . . . . ?
C304 O221 C308 C307 78(5) . . . . ?
C301 O221 C308 C307 -40(2) . . . . ?
Li2 O221 C308 C307 141.7(11) . . . . ?
C404 O41 C401 C402 20.8(9) . . . . ?
O41 C401 C402 C403 -38.5(9) . . . . ?
C401 C402 C403 C404 38.3(7) . . . . ?
C401 O41 C404 C403 4.6(8) . . . . ?
C402 C403 C404 O41 -29.6(7) . . . . ?

loop_
_platon_squeeze_void_nr
_platon_squeeze_void_average_x
_platon_squeeze_void_average_y
_platon_squeeze_void_average_z
_platon_squeeze_void_volume
_platon_squeeze_void_count_electrons
1 0.004 0.000 0.000 404.3 -9.5
2 0.962 0.500 0.500 404.3 -9.5
